data_4020237
loop_
_publ_author_name
'M.G. Davlieva'
'S.V. Lindeman'
'I.S. Neretin'
'J.K. Kochi'

_publ_section_title
;
Isolation, X-ray Structures, and Electronic Spectra of Reactive Intermediates
in Friedel-Crafts Acylations
;
_journal_name_full 'Journal of Organic Chemistry'
_journal_page_first 4013
_journal_page_last 4021
_journal_paper_doi 10.1021/jo0501588
_journal_volume 70
_journal_year 2005
_chemical_formula_moiety 'C18 H16 Cl8 O2 Ti2'
_chemical_formula_sum 'C18 H16 Cl8 O2 Ti2'
_chemical_formula_weight 643.70
_chemical_name_common 'hydrindone * TiCl4'
_space_group_IT_number 14
_symmetry_cell_setting monoclinic
_symmetry_space_group_name_Hall '-P 2yn'
_symmetry_space_group_name_H-M 'P 1 21/n 1'
_cell_angle_alpha 90.00
_cell_angle_beta 102.185(5)
_cell_angle_gamma 90.00
_cell_formula_units_Z 2
_cell_length_a 8.5649(15)
_cell_length_b 12.261(2)
_cell_length_c 11.769(2)
_cell_measurement_temperature 123(2)
_cell_volume 1208.0(4)
_diffrn_ambient_temperature 123(2)
_exptl_crystal_density_diffrn 1.770
_cod_original_sg_symbol_H-M 'P 21/n'
_cod_database_code 4020237

loop_
_symmetry_equiv_pos_as_xyz
'x, y, z'
'-x+1/2, y+1/2, -z+1/2'
'-x, -y, -z'
'x-1/2, -y-1/2, z-1/2'

loop_
_atom_site_label
_atom_site_type_symbol
_atom_site_fract_x
_atom_site_fract_y
_atom_site_fract_z
_atom_site_U_iso_or_equiv
_atom_site_adp_type
_atom_site_occupancy
_atom_site_symmetry_multiplicity
_atom_site_calc_flag
_atom_site_refinement_flags
_atom_site_disorder_assembly
_atom_site_disorder_group
Ti1 Ti -0.19040(7) -0.04552(4) 1.39526(6) 0.0314(2) Uani 1 1 d . . .
Cl1 Cl -0.24333(13) -0.21292(7) 1.32370(10) 0.0512(3) Uani 1 1 d . . .
Cl2 Cl 0.06016(10) -0.12276(6) 1.52062(8) 0.0336(3) Uani 1 1 d . . .
Cl3 Cl -0.31080(11) -0.06364(8) 1.54508(9) 0.0437(3) Uani 1 1 d . . .
Cl4 Cl -0.38857(11) 0.04400(8) 1.28240(9) 0.0451(3) Uani 1 1 d . . .
O1 O -0.0497(3) -0.01681(18) 1.2801(2) 0.0337(6) Uani 1 1 d . . .
C1 C 0.2278(4) -0.0441(3) 1.1017(3) 0.0358(9) Uani 1 1 d . . .
C2 C 0.1193(4) 0.0174(3) 1.1469(3) 0.0290(8) Uani 1 1 d . . .
C3 C 0.0820(4) 0.1247(3) 1.1112(3) 0.0349(9) Uani 1 1 d . . .
H3A H 0.0077 0.1663 1.1427 0.042 Uiso 1 1 calc R . .
C4 C 0.1564(5) 0.1680(3) 1.0290(3) 0.0427(10) Uani 1 1 d . . .
H4A H 0.1343 0.2409 1.0033 0.051 Uiso 1 1 calc R . .
C5 C 0.2643(5) 0.1057(4) 0.9830(4) 0.0470(11) Uani 1 1 d . . .
H5A H 0.3157 0.1372 0.9268 0.056 Uiso 1 1 calc R . .
C6 C 0.2975(4) 0.0010(3) 1.0168(4) 0.0433(10) Uani 1 1 d . . .
H6A H 0.3681 -0.0412 0.9822 0.052 Uiso 1 1 calc R . .
C7 C 0.2478(5) -0.1560(3) 1.1559(4) 0.0470(10) Uani 1 1 d . . .
H7A H 0.3595 -0.1678 1.1979 0.056 Uiso 1 1 calc R . .
H7B H 0.2188 -0.2133 1.0959 0.056 Uiso 1 1 calc R . .
C8 C 0.1342(5) -0.1576(3) 1.2403(4) 0.0439(10) Uani 1 1 d . . .
H8B H 0.0534 -0.2160 1.2190 0.053 Uiso 1 1 calc R . .
H8C H 0.1940 -0.1703 1.3208 0.053 Uiso 1 1 calc R . .
C9 C 0.0560(4) -0.0480(3) 1.2299(3) 0.0318(8) Uani 1 1 d . . .

loop_
_atom_site_aniso_label
_atom_site_aniso_U_11
_atom_site_aniso_U_22
_atom_site_aniso_U_33
_atom_site_aniso_U_23
_atom_site_aniso_U_13
_atom_site_aniso_U_12
Ti1 0.0296(3) 0.0342(3) 0.0331(6) -0.0001(2) 0.0128(4) -0.0014(2)
Cl1 0.0577(6) 0.0395(4) 0.0598(8) -0.0092(4) 0.0200(6) -0.0166(4)
Cl2 0.0381(5) 0.0270(3) 0.0373(7) 0.0001(3) 0.0113(5) 0.0050(3)
Cl3 0.0396(5) 0.0534(5) 0.0435(8) 0.0087(4) 0.0214(5) 0.0018(4)
Cl4 0.0356(5) 0.0602(6) 0.0396(8) 0.0089(4) 0.0085(5) 0.0038(4)
O1 0.0335(13) 0.0372(11) 0.0335(18) -0.0015(10) 0.0138(13) -0.0001(10)
C1 0.0254(16) 0.0513(19) 0.030(3) -0.0106(16) 0.0041(18) -0.0038(14)
C2 0.0262(16) 0.0379(15) 0.023(3) -0.0031(14) 0.0048(17) -0.0051(13)
C3 0.0346(18) 0.0383(16) 0.030(3) -0.0067(15) 0.0039(18) -0.0065(14)
C4 0.046(2) 0.0445(18) 0.035(3) -0.0016(16) 0.002(2) -0.0185(17)
C5 0.042(2) 0.068(3) 0.032(3) -0.008(2) 0.009(2) -0.026(2)
C6 0.0309(18) 0.069(3) 0.032(3) -0.011(2) 0.011(2) -0.0113(18)
C7 0.047(2) 0.0444(19) 0.052(3) -0.0048(18) 0.015(2) 0.0115(17)
C8 0.053(2) 0.0369(17) 0.044(3) 0.0059(16) 0.014(2) 0.0131(16)
C9 0.0300(17) 0.0372(16) 0.028(3) -0.0022(14) 0.0056(18) -0.0017(13)

loop_
_geom_bond_atom_site_label_1
_geom_bond_atom_site_label_2
_geom_bond_distance
_geom_bond_site_symmetry_2
_geom_bond_publ_flag
Ti1 O1 2.026(2) . ?
Ti1 Cl4 2.2132(12) . ?
Ti1 Cl1 2.2286(11) . ?
Ti1 Cl3 2.2336(11) . ?
Ti1 Cl2 2.4526(10) 3_558 ?
Ti1 Cl2 2.5184(11) . ?
Cl2 Ti1 2.4526(10) 3_558 ?
O1 C9 1.242(4) . ?
C1 C6 1.383(5) . ?
C1 C2 1.387(4) . ?
C1 C7 1.508(5) . ?
C2 C3 1.397(5) . ?
C2 C9 1.454(5) . ?
C3 C4 1.373(5) . ?
C3 H3A 0.9500 . ?
C4 C5 1.394(6) . ?
C4 H4A 0.9500 . ?
C5 C6 1.356(6) . ?
C5 H5A 0.9500 . ?
C6 H6A 0.9500 . ?
C7 C8 1.530(5) . ?
C7 H7A 0.9900 . ?
C7 H7B 0.9900 . ?
C8 C9 1.494(5) . ?
C8 H8B 0.9900 . ?
C8 H8C 0.9900 . ?
